data_7026085
loop_
_publ_author_name
'Linfoot, Charlotte L.'
'Richardson, Patricia'
'Hewat, Tracy E.'
'Moudam, Omar'
'Forde, Michael M.'
'Collins, Anna'
'White, Fraser'
'Robertson, Neil'

_publ_section_title
;
 Substituted [Cu(I)(POP)(bipyridyl)] and related complexes: synthesis,
 structure, properties and applications to dye-sensitised solar cells.
;
_journal_issue 38
_journal_name_full 'Dalton transactions (Cambridge, England : 2003)'
_journal_page_first 8945
_journal_page_last 8956
_journal_paper_doi 10.1039/c0dt00190b
_journal_volume 39
_journal_year 2010
_chemical_compound_source 'Charlotte Linfoot'
_chemical_formula_moiety 'C52 H44 Cu N2 O5 P2, C2 H3 N, B F4'
_chemical_formula_sum 'C54 H47 B Cu F4 N3 O5 P2'
_chemical_formula_weight 1030.24
_chemical_name_systematic
;
?
;
_space_group_IT_number 2
_symmetry_cell_setting triclinic
_symmetry_space_group_name_Hall '-P 1'
_symmetry_space_group_name_H-M 'P -1'
_atom_sites_solution_hydrogens geom
_atom_sites_solution_primary 'charge flipping'
_atom_sites_solution_secondary difmap
_audit_creation_method SHELXL-97
_cell_angle_alpha 98.4411(13)
_cell_angle_beta 100.4738(12)
_cell_angle_gamma 113.2549(12)
_cell_formula_units_Z 2
_cell_length_a 12.3345(3)
_cell_length_b 12.6111(3)
_cell_length_c 18.0200(4)
_cell_measurement_reflns_used 9883
_cell_measurement_temperature 100(2)
_cell_measurement_theta_max 26.7975
_cell_measurement_theta_min 2.2595
_cell_volume 2457.18(11)
_computing_cell_refinement Saint
_computing_data_reduction Saint
_computing_molecular_graphics Shelxp
_computing_publication_material 'Platon, encifer'
_computing_structure_refinement 'SHELXL-97 (Sheldrick, 2008)'
_computing_structure_solution 'Superflip - WinGX'
_diffrn_ambient_temperature 100(2)
_diffrn_measured_fraction_theta_full 0.980
_diffrn_measured_fraction_theta_max 0.980
_diffrn_measurement_device_type 'Bruker Apex II CCD on D8'
_diffrn_measurement_method 'Phi and Omega scans'
_diffrn_radiation_monochromator graphite
_diffrn_radiation_source 'fine-focus sealed tube'
_diffrn_radiation_type MoK\a
_diffrn_radiation_wavelength 0.71073
_diffrn_reflns_av_R_equivalents 0.0606
_diffrn_reflns_av_sigmaI/netI 0.0557
_diffrn_reflns_limit_h_max 15
_diffrn_reflns_limit_h_min -15
_diffrn_reflns_limit_k_max 16
_diffrn_reflns_limit_k_min -16
_diffrn_reflns_limit_l_max 22
_diffrn_reflns_limit_l_min -22
_diffrn_reflns_number 49789
_diffrn_reflns_theta_full 27.05
_diffrn_reflns_theta_max 27.05
_diffrn_reflns_theta_min 1.18
_exptl_absorpt_coefficient_mu 0.577
_exptl_absorpt_correction_T_max 0.9542
_exptl_absorpt_correction_T_min 0.8106
_exptl_absorpt_correction_type multi-scan
_exptl_absorpt_process_details 'SADABS 2007/2'
_exptl_crystal_colour orange
_exptl_crystal_density_diffrn 1.392
_exptl_crystal_density_method 'not measured'
_exptl_crystal_description tablet
_exptl_crystal_F_000 1064
_exptl_crystal_recrystallization_method 'slow diffusion of diethyl ether into MeCN solution'
_exptl_crystal_size_max 0.15
_exptl_crystal_size_mid 0.15
_exptl_crystal_size_min 0.08
_refine_diff_density_max 0.596
_refine_diff_density_min -0.565
_refine_diff_density_rms 0.070
_refine_ls_extinction_method none
_refine_ls_goodness_of_fit_ref 1.041
_refine_ls_hydrogen_treatment constr
_refine_ls_matrix_type full
_refine_ls_number_parameters 680
_refine_ls_number_reflns 10570
_refine_ls_number_restraints 63
_refine_ls_restrained_S_all 1.040
_refine_ls_R_factor_all 0.0685
_refine_ls_R_factor_gt 0.0422
_refine_ls_shift/su_max 0.001
_refine_ls_shift/su_mean 0.000
_refine_ls_structure_factor_coef Fsqd
_refine_ls_weighting_details 'calc w=1/[\s^2^(Fo^2^)+(0.0424P)^2^+1.5064P] where P=(Fo^2^+2Fc^2^)/3'
_refine_ls_weighting_scheme calc
_refine_ls_wR_factor_gt 0.0937
_refine_ls_wR_factor_ref 0.1040
_reflns_number_gt 7712
_reflns_number_total 10570
_reflns_threshold_expression >2sigma(I)
_cod_data_source_file c0dt00190b.txt
_cod_data_source_block nr0006
_cod_original_cell_volume 2457.18(10)
_cod_database_code 7026085

loop_
_symmetry_equiv_pos_as_xyz
'x, y, z'
'-x, -y, -z'

loop_
_atom_site_label
_atom_site_type_symbol
_atom_site_fract_x
_atom_site_fract_y
_atom_site_fract_z
_atom_site_U_iso_or_equiv
_atom_site_adp_type
_atom_site_occupancy
_atom_site_symmetry_multiplicity
_atom_site_calc_flag
_atom_site_refinement_flags
_atom_site_disorder_assembly
_atom_site_disorder_group
Cu1 Cu 0.35373(3) 0.62887(2) 0.276302(16) 0.01639(8) Uani 1 1 d . . .
N1 N 0.28402(17) 0.64940(16) 0.37030(11) 0.0163(4) Uani 1 1 d . A .
C1 C 0.6000(2) 0.8459(2) 0.32890(14) 0.0202(5) Uani 1 1 d . . .
H1 H 0.6072 0.8269 0.2776 0.024 Uiso 1 1 calc R . .
P1 P 0.22207(6) 0.60217(5) 0.16542(3) 0.01713(14) Uani 1 1 d . . .
O1 O 0.13441(14) 0.37808(14) 0.21356(9) 0.0185(4) Uani 1 1 d . . .
C2 C 0.6985(2) 0.9373(2) 0.38336(14) 0.0202(5) Uani 1 1 d . . .
H2 H 0.7713 0.9811 0.3696 0.024 Uiso 1 1 calc R . .
N2 N 0.49441(18) 0.78237(17) 0.34473(11) 0.0173(4) Uani 1 1 d . . .
O2 O 0.79381(16) 1.07067(16) 0.59050(10) 0.0283(4) Uani 1 1 d . . .
P2 P 0.41122(6) 0.48022(5) 0.27022(3) 0.01604(13) Uani 1 1 d . . .
C3 C 0.6891(2) 0.9641(2) 0.45896(13) 0.0182(5) Uani 1 1 d . . .
O3 O 0.88732(15) 1.11774(15) 0.49579(9) 0.0232(4) Uani 1 1 d . . .
C4 C 0.5800(2) 0.9013(2) 0.47632(14) 0.0186(5) Uani 1 1 d . . .
H4 H 0.5710 0.9191 0.5273 0.022 Uiso 1 1 calc R . .
O4 O 0.07868(17) 0.65995(16) 0.58626(10) 0.0273(4) Uani 1 1 d . . .
C5 C 0.4837(2) 0.8115(2) 0.41768(13) 0.0169(5) Uani 1 1 d . . .
O5 O 0.27606(17) 0.79195(17) 0.63875(10) 0.0326(4) Uani 1 1 d DU . .
C6 C 0.3642(2) 0.7397(2) 0.43116(13) 0.0174(5) Uani 1 1 d . . .
C7 C 0.3354(2) 0.7626(2) 0.50136(13) 0.0188(5) Uani 1 1 d . A .
H7 H 0.3941 0.8249 0.5440 0.023 Uiso 1 1 calc R . .
C8 C 0.2196(2) 0.6927(2) 0.50779(13) 0.0195(5) Uani 1 1 d . . .
C9 C 0.1363(2) 0.6029(2) 0.44449(13) 0.0193(5) Uani 1 1 d . A .
H9 H 0.0558 0.5555 0.4471 0.023 Uiso 1 1 calc R . .
C10 C 0.1722(2) 0.5832(2) 0.37743(13) 0.0177(5) Uani 1 1 d . . .
H10 H 0.1153 0.5201 0.3346 0.021 Uiso 1 1 calc R A .
C11 C 0.7941(2) 1.0556(2) 0.52318(14) 0.0203(5) Uani 1 1 d . . .
C12 C 0.9972(2) 1.2080(2) 0.55302(15) 0.0257(6) Uani 1 1 d . . .
H12A H 0.9748 1.2380 0.5990 0.031 Uiso 1 1 calc R . .
H12B H 1.0367 1.2758 0.5304 0.031 Uiso 1 1 calc R . .
C13 C 1.0854(2) 1.1568(2) 0.57756(17) 0.0331(7) Uani 1 1 d . . .
H13A H 1.1587 1.2183 0.6161 0.050 Uiso 1 1 calc R . .
H13B H 1.1086 1.1284 0.5321 0.050 Uiso 1 1 calc R . .
H13C H 1.0466 1.0903 0.6005 0.050 Uiso 1 1 calc R . .
C14 C 0.1821(2) 0.7119(2) 0.58129(14) 0.0227(5) Uani 1 1 d . A .
C15 C 0.2517(5) 0.8332(4) 0.7122(2) 0.0298(11) Uani 0.767(8) 1 d PDU A 1
H15A H 0.1711 0.8354 0.7016 0.036 Uiso 0.767(8) 1 calc PR A 1
H15B H 0.3154 0.9142 0.7394 0.036 Uiso 0.767(8) 1 calc PR A 1
C16 C 0.2531(5) 0.7472(4) 0.7614(2) 0.0458(15) Uani 0.767(8) 1 d PU A 1
H16A H 0.2375 0.7722 0.8109 0.069 Uiso 0.767(8) 1 calc PR A 1
H16B H 0.3333 0.7458 0.7714 0.069 Uiso 0.767(8) 1 calc PR A 1
H16C H 0.1895 0.6675 0.7340 0.069 Uiso 0.767(8) 1 calc PR A 1
C15' C 0.2415(15) 0.7813(16) 0.7140(6) 0.029(3) Uani 0.233(8) 1 d PDU A 2
H15C H 0.1930 0.6964 0.7119 0.035 Uiso 0.233(8) 1 calc PR A 2
H15D H 0.1898 0.8233 0.7210 0.035 Uiso 0.233(8) 1 calc PR A 2
C16' C 0.3530(15) 0.8333(16) 0.7824(7) 0.052(5) Uani 0.233(8) 1 d PU A 2
H16D H 0.3273 0.8262 0.8305 0.077 Uiso 0.233(8) 1 calc PR A 2
H16E H 0.4011 0.9174 0.7847 0.077 Uiso 0.233(8) 1 calc PR A 2
H16F H 0.4030 0.7901 0.7765 0.077 Uiso 0.233(8) 1 calc PR A 2
C17 C 0.5477(2) 0.5110(2) 0.34564(13) 0.0182(5) Uani 1 1 d . . .
C18 C 0.5557(2) 0.5633(2) 0.42132(14) 0.0243(6) Uani 1 1 d . . .
H18 H 0.4913 0.5813 0.4318 0.029 Uiso 1 1 calc R . .
C19 C 0.6569(3) 0.5892(2) 0.48138(15) 0.0284(6) Uani 1 1 d . . .
H19 H 0.6611 0.6239 0.5329 0.034 Uiso 1 1 calc R . .
C20 C 0.7515(2) 0.5649(2) 0.46680(15) 0.0281(6) Uani 1 1 d . . .
H20 H 0.8207 0.5827 0.5082 0.034 Uiso 1 1 calc R . .
C21 C 0.7456(2) 0.5145(2) 0.39180(16) 0.0275(6) Uani 1 1 d . . .
H21 H 0.8113 0.4984 0.3817 0.033 Uiso 1 1 calc R . .
C22 C 0.6438(2) 0.4870(2) 0.33089(15) 0.0226(5) Uani 1 1 d . . .
H22 H 0.6400 0.4520 0.2795 0.027 Uiso 1 1 calc R . .
C23 C 0.4512(2) 0.4387(2) 0.18169(13) 0.0181(5) Uani 1 1 d . . .
C24 C 0.4118(2) 0.3218(2) 0.14112(14) 0.0257(6) Uani 1 1 d . . .
H24 H 0.3574 0.2582 0.1578 0.031 Uiso 1 1 calc R . .
C25 C 0.4520(3) 0.2981(3) 0.07634(16) 0.0334(7) Uani 1 1 d . . .
H25 H 0.4243 0.2182 0.0484 0.040 Uiso 1 1 calc R . .
C26 C 0.5323(3) 0.3902(3) 0.05228(15) 0.0311(6) Uani 1 1 d . . .
H26 H 0.5605 0.3732 0.0084 0.037 Uiso 1 1 calc R . .
C27 C 0.5715(2) 0.5069(2) 0.09195(14) 0.0259(6) Uani 1 1 d . . .
H27 H 0.6266 0.5702 0.0754 0.031 Uiso 1 1 calc R . .
C28 C 0.5299(2) 0.5310(2) 0.15587(14) 0.0214(5) Uani 1 1 d . . .
H28 H 0.5551 0.6112 0.1824 0.026 Uiso 1 1 calc R . .
C29 C 0.2986(2) 0.3420(2) 0.28346(13) 0.0176(5) Uani 1 1 d . . .
C30 C 0.3322(2) 0.2692(2) 0.32432(14) 0.0217(5) Uani 1 1 d . . .
H30 H 0.4164 0.2878 0.3425 0.026 Uiso 1 1 calc R . .
C31 C 0.2451(2) 0.1700(2) 0.33889(15) 0.0266(6) Uani 1 1 d . . .
H31 H 0.2701 0.1216 0.3668 0.032 Uiso 1 1 calc R . .
C32 C 0.1214(3) 0.1412(2) 0.31287(15) 0.0281(6) Uani 1 1 d . . .
H32 H 0.0617 0.0740 0.3234 0.034 Uiso 1 1 calc R . .
C33 C 0.0861(2) 0.2120(2) 0.27121(15) 0.0248(6) Uani 1 1 d . . .
H33 H 0.0018 0.1931 0.2529 0.030 Uiso 1 1 calc R . .
C34 C 0.1733(2) 0.3094(2) 0.25653(13) 0.0184(5) Uani 1 1 d . . .
C35 C 0.1345(2) 0.3560(2) 0.13504(13) 0.0189(5) Uani 1 1 d . . .
C36 C 0.0992(2) 0.2421(2) 0.09189(14) 0.0237(5) Uani 1 1 d . . .
H36 H 0.0725 0.1762 0.1148 0.028 Uiso 1 1 calc R . .
C37 C 0.1033(2) 0.2251(2) 0.01498(15) 0.0283(6) Uani 1 1 d . . .
H37 H 0.0805 0.1474 -0.0149 0.034 Uiso 1 1 calc R . .
C38 C 0.1403(2) 0.3211(2) -0.01842(14) 0.0265(6) Uani 1 1 d . . .
H38 H 0.1442 0.3094 -0.0710 0.032 Uiso 1 1 calc R . .
C39 C 0.1718(2) 0.4344(2) 0.02469(14) 0.0227(5) Uani 1 1 d . . .
H39 H 0.1954 0.4995 0.0009 0.027 Uiso 1 1 calc R . .
C40 C 0.1693(2) 0.4544(2) 0.10264(13) 0.0195(5) Uani 1 1 d . . .
C41 C 0.0835(2) 0.6102(2) 0.18234(13) 0.0194(5) Uani 1 1 d . . .
C42 C 0.0971(2) 0.7182(2) 0.22551(14) 0.0261(6) Uani 1 1 d . . .
H42 H 0.1762 0.7830 0.2444 0.031 Uiso 1 1 calc R . .
C43 C -0.0026(3) 0.7322(3) 0.24116(15) 0.0297(6) Uani 1 1 d . . .
H43 H 0.0075 0.8071 0.2689 0.036 Uiso 1 1 calc R . .
C44 C -0.1170(2) 0.6372(3) 0.21638(14) 0.0283(6) Uani 1 1 d . . .
H44 H -0.1858 0.6464 0.2274 0.034 Uiso 1 1 calc R . .
C45 C -0.1314(2) 0.5285(2) 0.17549(15) 0.0267(6) Uani 1 1 d . . .
H45 H -0.2098 0.4625 0.1595 0.032 Uiso 1 1 calc R . .
C46 C -0.0316(2) 0.5157(2) 0.15783(14) 0.0223(5) Uani 1 1 d . . .
H46 H -0.0425 0.4414 0.1287 0.027 Uiso 1 1 calc R . .
C47 C 0.2693(2) 0.7036(2) 0.10250(13) 0.0193(5) Uani 1 1 d . . .
C48 C 0.3933(2) 0.7690(2) 0.11182(14) 0.0220(5) Uani 1 1 d . . .
H48 H 0.4506 0.7600 0.1503 0.026 Uiso 1 1 calc R . .
C49 C 0.4354(2) 0.8478(2) 0.06579(15) 0.0264(6) Uani 1 1 d . . .
H49 H 0.5207 0.8923 0.0727 0.032 Uiso 1 1 calc R . .
C50 C 0.3514(3) 0.8605(2) 0.00978(15) 0.0284(6) Uani 1 1 d . . .
H50 H 0.3793 0.9139 -0.0220 0.034 Uiso 1 1 calc R . .
C51 C 0.2276(3) 0.7962(2) -0.00021(15) 0.0294(6) Uani 1 1 d . . .
H51 H 0.1707 0.8062 -0.0384 0.035 Uiso 1 1 calc R . .
C52 C 0.1856(2) 0.7169(2) 0.04529(14) 0.0248(6) Uani 1 1 d . . .
H52 H 0.1002 0.6719 0.0376 0.030 Uiso 1 1 calc R . .
B1S B 0.7939(3) 0.9227(3) 0.17122(19) 0.0307(7) Uani 1 1 d . . .
F1S F 0.83388(17) 0.96028(18) 0.25220(10) 0.0533(5) Uani 1 1 d . . .
F2S F 0.88930(18) 0.91733(19) 0.14419(11) 0.0568(5) Uani 1 1 d . . .
F3S F 0.69416(18) 0.81341(17) 0.15094(12) 0.0636(6) Uani 1 1 d . . .
F4S F 0.7609(2) 1.00416(18) 0.14290(12) 0.0626(6) Uani 1 1 d . . .
N1T N 0.5568(3) 0.9808(2) 0.66643(19) 0.0329(7) Uani 0.80 1 d PU B 1
C2T C 0.6097(4) 0.9844(3) 0.7288(2) 0.0396(9) Uani 0.80 1 d PU B 1
C3T C 0.6869(7) 0.9931(6) 0.8053(4) 0.0608(19) Uani 0.80 1 d PU B 1
H3T1 H 0.7576 0.9800 0.7976 0.091 Uiso 0.80 1 calc PR B 1
H3T2 H 0.6386 0.9327 0.8296 0.091 Uiso 0.80 1 calc PR B 1
H3T3 H 0.7151 1.0723 0.8392 0.091 Uiso 0.80 1 calc PR B 1
C3U C 0.8340(18) 1.0135(17) 0.8823(12) 0.063(5) Uani 0.20 1 d PU C 2
H3U1 H 0.8723 0.9735 0.8527 0.095 Uiso 0.20 1 calc PR C 2
H3U2 H 0.8310 0.9890 0.9313 0.095 Uiso 0.20 1 calc PR C 2
H3U3 H 0.8820 1.0998 0.8933 0.095 Uiso 0.20 1 calc PR C 2
C2U C 0.715(2) 0.982(2) 0.8386(14) 0.059(5) Uani 0.20 1 d PU C 2
N1U N 0.6190(17) 0.9605(18) 0.8019(13) 0.048(4) Uani 0.20 1 d PU C 2

loop_
_atom_site_aniso_label
_atom_site_aniso_U_11
_atom_site_aniso_U_22
_atom_site_aniso_U_33
_atom_site_aniso_U_23
_atom_site_aniso_U_13
_atom_site_aniso_U_12
Cu1 0.01544(16) 0.01928(16) 0.01323(15) 0.00212(11) 0.00139(11) 0.00794(12)
N1 0.0148(10) 0.0160(10) 0.0166(10) 0.0040(8) 0.0009(8) 0.0066(8)
C1 0.0189(13) 0.0234(13) 0.0177(12) 0.0049(10) 0.0050(10) 0.0087(11)
P1 0.0154(3) 0.0213(3) 0.0137(3) 0.0042(2) 0.0019(2) 0.0079(3)
O1 0.0189(9) 0.0223(9) 0.0149(8) 0.0044(7) 0.0036(7) 0.0100(7)
C2 0.0161(13) 0.0207(13) 0.0214(13) 0.0057(10) 0.0035(10) 0.0062(10)
N2 0.0156(11) 0.0197(11) 0.0169(10) 0.0036(8) 0.0035(8) 0.0087(9)
O2 0.0281(10) 0.0288(10) 0.0172(10) 0.0031(8) 0.0015(8) 0.0043(8)
P2 0.0153(3) 0.0185(3) 0.0145(3) 0.0034(2) 0.0028(2) 0.0081(3)
C3 0.0169(13) 0.0174(12) 0.0182(12) 0.0050(10) 0.0009(9) 0.0068(10)
O3 0.0143(9) 0.0245(9) 0.0226(9) 0.0026(7) 0.0009(7) 0.0028(7)
C4 0.0207(13) 0.0193(12) 0.0157(12) 0.0041(10) 0.0044(10) 0.0089(10)
O4 0.0257(10) 0.0291(10) 0.0286(10) 0.0085(8) 0.0138(8) 0.0098(8)
C5 0.0171(12) 0.0172(12) 0.0182(12) 0.0043(10) 0.0035(9) 0.0098(10)
O5 0.0269(11) 0.0453(12) 0.0192(9) -0.0048(8) 0.0066(8) 0.0134(9)
C6 0.0189(13) 0.0162(12) 0.0187(12) 0.0054(10) 0.0031(10) 0.0097(10)
C7 0.0193(13) 0.0192(13) 0.0176(12) 0.0038(10) 0.0025(10) 0.0094(10)
C8 0.0221(13) 0.0229(13) 0.0190(12) 0.0076(10) 0.0064(10) 0.0140(11)
C9 0.0154(12) 0.0227(13) 0.0216(13) 0.0075(10) 0.0058(10) 0.0089(10)
C10 0.0150(12) 0.0181(12) 0.0176(12) 0.0038(10) 0.0008(9) 0.0064(10)
C11 0.0199(13) 0.0184(13) 0.0229(14) 0.0060(10) 0.0030(10) 0.0094(11)
C12 0.0165(13) 0.0219(14) 0.0286(14) 0.0008(11) -0.0028(10) 0.0039(11)
C13 0.0233(15) 0.0284(15) 0.0414(17) 0.0028(13) -0.0014(12) 0.0113(12)
C14 0.0254(15) 0.0240(14) 0.0231(13) 0.0085(11) 0.0084(11) 0.0134(12)
C15 0.047(3) 0.030(2) 0.0193(19) 0.0016(18) 0.0165(16) 0.022(2)
C16 0.079(4) 0.043(3) 0.026(2) 0.012(2) 0.022(2) 0.032(3)
C15' 0.032(5) 0.035(6) 0.026(5) -0.007(5) 0.009(4) 0.025(5)
C16' 0.055(9) 0.072(11) 0.021(7) -0.002(6) 0.008(5) 0.027(8)
C17 0.0182(13) 0.0160(12) 0.0183(12) 0.0047(10) 0.0015(10) 0.0066(10)
C18 0.0246(14) 0.0269(14) 0.0202(13) 0.0062(11) 0.0047(10) 0.0103(12)
C19 0.0333(16) 0.0289(15) 0.0169(13) 0.0063(11) 0.0007(11) 0.0097(13)
C20 0.0227(14) 0.0260(14) 0.0268(15) 0.0112(12) -0.0043(11) 0.0048(11)
C21 0.0212(14) 0.0270(14) 0.0352(16) 0.0124(12) 0.0031(11) 0.0116(12)
C22 0.0224(14) 0.0231(13) 0.0234(13) 0.0058(11) 0.0032(10) 0.0121(11)
C23 0.0152(12) 0.0269(13) 0.0155(12) 0.0059(10) 0.0032(9) 0.0125(11)
C24 0.0307(15) 0.0259(14) 0.0223(13) 0.0050(11) 0.0099(11) 0.0132(12)
C25 0.0407(18) 0.0302(16) 0.0319(16) 0.0019(12) 0.0145(13) 0.0178(14)
C26 0.0325(16) 0.0445(18) 0.0221(14) 0.0059(12) 0.0122(12) 0.0213(14)
C27 0.0210(14) 0.0376(16) 0.0230(14) 0.0133(12) 0.0089(11) 0.0134(12)
C28 0.0197(13) 0.0258(14) 0.0180(12) 0.0056(10) 0.0020(10) 0.0102(11)
C29 0.0213(13) 0.0183(12) 0.0128(11) 0.0017(9) 0.0049(9) 0.0085(10)
C30 0.0229(14) 0.0240(14) 0.0182(12) 0.0044(10) 0.0036(10) 0.0112(11)
C31 0.0327(16) 0.0254(14) 0.0250(14) 0.0095(11) 0.0075(11) 0.0149(12)
C32 0.0292(15) 0.0258(14) 0.0288(15) 0.0102(12) 0.0134(12) 0.0080(12)
C33 0.0194(14) 0.0252(14) 0.0280(14) 0.0064(11) 0.0070(11) 0.0075(11)
C34 0.0224(13) 0.0209(13) 0.0130(12) 0.0031(10) 0.0036(10) 0.0112(11)
C35 0.0134(12) 0.0258(13) 0.0154(12) 0.0020(10) 0.0012(9) 0.0085(10)
C36 0.0214(14) 0.0222(13) 0.0233(13) 0.0029(11) 0.0010(10) 0.0082(11)
C37 0.0297(15) 0.0273(15) 0.0226(14) -0.0032(11) 0.0011(11) 0.0127(12)
C38 0.0253(14) 0.0340(15) 0.0152(13) -0.0006(11) 0.0029(10) 0.0111(12)
C39 0.0184(13) 0.0312(15) 0.0178(13) 0.0068(11) 0.0026(10) 0.0107(11)
C40 0.0117(12) 0.0239(13) 0.0181(12) 0.0002(10) 0.0001(9) 0.0064(10)
C41 0.0192(13) 0.0290(14) 0.0123(12) 0.0076(10) 0.0038(9) 0.0121(11)
C42 0.0218(14) 0.0315(15) 0.0223(13) 0.0006(11) 0.0011(11) 0.0128(12)
C43 0.0325(16) 0.0380(16) 0.0219(14) 0.0018(12) 0.0044(11) 0.0216(14)
C44 0.0244(15) 0.0494(18) 0.0203(13) 0.0107(12) 0.0067(11) 0.0240(14)
C45 0.0156(13) 0.0395(16) 0.0250(14) 0.0122(12) 0.0049(10) 0.0106(12)
C46 0.0227(14) 0.0285(14) 0.0157(12) 0.0079(10) 0.0031(10) 0.0111(11)
C47 0.0207(13) 0.0219(13) 0.0145(12) 0.0035(10) 0.0030(10) 0.0093(11)
C48 0.0199(13) 0.0254(14) 0.0194(13) 0.0035(10) 0.0026(10) 0.0102(11)
C49 0.0225(14) 0.0266(14) 0.0276(14) 0.0065(11) 0.0075(11) 0.0076(12)
C50 0.0334(16) 0.0276(15) 0.0234(14) 0.0121(11) 0.0103(12) 0.0092(12)
C51 0.0322(16) 0.0367(16) 0.0215(14) 0.0130(12) 0.0030(11) 0.0167(13)
C52 0.0196(14) 0.0304(15) 0.0208(13) 0.0077(11) 0.0010(10) 0.0087(11)
B1S 0.0287(18) 0.0271(17) 0.0323(18) -0.0003(14) 0.0100(14) 0.0100(14)
F1S 0.0422(11) 0.0703(13) 0.0311(10) -0.0008(9) 0.0153(8) 0.0102(10)
F2S 0.0517(12) 0.0791(14) 0.0444(11) -0.0045(10) 0.0209(9) 0.0365(11)
F3S 0.0479(12) 0.0406(11) 0.0692(14) 0.0046(10) -0.0023(10) -0.0033(10)
F4S 0.0723(15) 0.0568(13) 0.0723(14) 0.0226(11) 0.0175(12) 0.0398(12)
N1T 0.0207(15) 0.0264(16) 0.0462(19) -0.0042(14) 0.0030(13) 0.0117(13)
C2T 0.059(3) 0.0210(18) 0.046(2) 0.0045(17) 0.025(2) 0.0214(19)
C3T 0.105(6) 0.039(4) 0.041(3) -0.002(3) 0.011(4) 0.041(4)
C3U 0.062(10) 0.053(10) 0.069(12) 0.013(9) -0.003(9) 0.030(9)
C2U 0.060(9) 0.055(10) 0.061(12) 0.011(10) 0.009(9) 0.029(9)
N1U 0.061(10) 0.046(10) 0.046(9) 0.027(7) 0.020(9) 0.024(9)

loop_
_atom_type_symbol
_atom_type_description
_atom_type_scat_dispersion_real
_atom_type_scat_dispersion_imag
_atom_type_scat_source
C C 0.0033 0.0016 'International Tables Vol C Tables 4.2.6.8 and 6.1.1.4'
H H 0.0000 0.0000 'International Tables Vol C Tables 4.2.6.8 and 6.1.1.4'
B B 0.0013 0.0007 'International Tables Vol C Tables 4.2.6.8 and 6.1.1.4'
N N 0.0061 0.0033 'International Tables Vol C Tables 4.2.6.8 and 6.1.1.4'
O O 0.0106 0.0060 'International Tables Vol C Tables 4.2.6.8 and 6.1.1.4'
F F 0.0171 0.0103 'International Tables Vol C Tables 4.2.6.8 and 6.1.1.4'
P P 0.1023 0.0942 'International Tables Vol C Tables 4.2.6.8 and 6.1.1.4'
Cu Cu 0.3201 1.2651 'International Tables Vol C Tables 4.2.6.8 and 6.1.1.4'

loop_
_geom_angle_atom_site_label_1
_geom_angle_atom_site_label_2
_geom_angle_atom_site_label_3
_geom_angle
N2 Cu1 N1 80.30(8)
N2 Cu1 P1 128.87(6)
N1 Cu1 P1 111.47(5)
N2 Cu1 P2 109.74(6)
N1 Cu1 P2 112.26(5)
P1 Cu1 P2 110.40(2)
C10 N1 C6 118.4(2)
C10 N1 Cu1 127.68(16)
C6 N1 Cu1 113.89(15)
N2 C1 C2 123.2(2)
N2 C1 H1 118.4
C2 C1 H1 118.4
C40 P1 C47 104.52(11)
C40 P1 C41 105.09(11)
C47 P1 C41 103.78(11)
C40 P1 Cu1 111.56(8)
C47 P1 Cu1 119.24(8)
C41 P1 Cu1 111.44(8)
C35 O1 C34 114.82(17)
C1 C2 C3 118.6(2)
C1 C2 H2 120.7
C3 C2 H2 120.7
C1 N2 C5 118.1(2)
C1 N2 Cu1 127.14(16)
C5 N2 Cu1 114.08(15)
C23 P2 C17 102.33(11)
C23 P2 C29 105.94(11)
C17 P2 C29 102.36(11)
C23 P2 Cu1 115.90(8)
C17 P2 Cu1 114.38(8)
C29 P2 Cu1 114.34(8)
C4 C3 C2 119.2(2)
C4 C3 C11 118.4(2)
C2 C3 C11 122.3(2)
C11 O3 C12 116.69(19)
C3 C4 C5 118.8(2)
C3 C4 H4 120.6
C5 C4 H4 120.6
N2 C5 C4 122.0(2)
N2 C5 C6 115.6(2)
C4 C5 C6 122.4(2)
C14 O5 C15 118.4(3)
C14 O5 C15' 108.1(7)
C15 O5 C15' 24.1(5)
N1 C6 C7 121.9(2)
N1 C6 C5 115.2(2)
C7 C6 C5 122.9(2)
C8 C7 C6 118.8(2)
C8 C7 H7 120.6
C6 C7 H7 120.6
C9 C8 C7 119.1(2)
C9 C8 C14 119.0(2)
C7 C8 C14 121.9(2)
C10 C9 C8 119.0(2)
C10 C9 H9 120.5
C8 C9 H9 120.5
N1 C10 C9 122.7(2)
N1 C10 H10 118.6
C9 C10 H10 118.6
O2 C11 O3 124.9(2)
O2 C11 C3 123.9(2)
O3 C11 C3 111.2(2)
O3 C12 C13 110.4(2)
O3 C12 H12A 109.6
C13 C12 H12A 109.6
O3 C12 H12B 109.6
C13 C12 H12B 109.6
H12A C12 H12B 108.1
C12 C13 H13A 109.5
C12 C13 H13B 109.5
H13A C13 H13B 109.5
C12 C13 H13C 109.5
H13A C13 H13C 109.5
H13B C13 H13C 109.5
O4 C14 O5 125.4(2)
O4 C14 C8 123.2(2)
O5 C14 C8 111.5(2)
O5 C15 C16 107.3(3)
O5 C15 H15A 110.3
C16 C15 H15A 110.3
O5 C15 H15B 110.3
C16 C15 H15B 110.3
H15A C15 H15B 108.5
C15 C16 H16A 109.5
C15 C16 H16B 109.5
H16A C16 H16B 109.5
C15 C16 H16C 109.5
H16A C16 H16C 109.5
H16B C16 H16C 109.5
O5 C15' C16' 111.5(11)
O5 C15' H15C 109.3
C16' C15' H15C 109.3
O5 C15' H15D 109.3
C16' C15' H15D 109.3
H15C C15' H15D 108.0
C15' C16' H16D 109.5
C15' C16' H16E 109.5
H16D C16' H16E 109.5
C15' C16' H16F 109.5
H16D C16' H16F 109.5
H16E C16' H16F 109.5
C18 C17 C22 119.1(2)
C18 C17 P2 117.45(18)
C22 C17 P2 123.42(18)
C19 C18 C17 120.4(2)
C19 C18 H18 119.8
C17 C18 H18 119.8
C20 C19 C18 120.4(2)
C20 C19 H19 119.8
C18 C19 H19 119.8
C19 C20 C21 119.8(2)
C19 C20 H20 120.1
C21 C20 H20 120.1
C20 C21 C22 120.4(2)
C20 C21 H21 119.8
C22 C21 H21 119.8
C17 C22 C21 119.8(2)
C17 C22 H22 120.1
C21 C22 H22 120.1
C24 C23 C28 119.2(2)
C24 C23 P2 123.86(19)
C28 C23 P2 116.87(18)
C25 C24 C23 120.0(2)
C25 C24 H24 120.0
C23 C24 H24 120.0
C26 C25 C24 120.3(3)
C26 C25 H25 119.8
C24 C25 H25 119.8
C25 C26 C27 120.2(2)
C25 C26 H26 119.9
C27 C26 H26 119.9
C26 C27 C28 119.6(2)
C26 C27 H27 120.2
C28 C27 H27 120.2
C27 C28 C23 120.6(2)
C27 C28 H28 119.7
C23 C28 H28 119.7
C30 C29 C34 117.1(2)
C30 C29 P2 122.46(19)
C34 C29 P2 120.28(17)
C31 C30 C29 121.3(2)
C31 C30 H30 119.3
C29 C30 H30 119.3
C30 C31 C32 120.3(2)
C30 C31 H31 119.9
C32 C31 H31 119.9
C31 C32 C33 119.2(2)
C31 C32 H32 120.4
C33 C32 H32 120.4
C34 C33 C32 119.9(2)
C34 C33 H33 120.0
C32 C33 H33 120.0
C33 C34 C29 122.1(2)
C33 C34 O1 118.4(2)
C29 C34 O1 119.5(2)
C36 C35 C40 122.1(2)
C36 C35 O1 121.4(2)
C40 C35 O1 116.5(2)
C35 C36 C37 119.2(2)
C35 C36 H36 120.4
C37 C36 H36 120.4
C38 C37 C36 120.1(2)
C38 C37 H37 119.9
C36 C37 H37 119.9
C37 C38 C39 120.1(2)
C37 C38 H38 119.9
C39 C38 H38 119.9
C38 C39 C40 121.0(2)
C38 C39 H39 119.5
C40 C39 H39 119.5
C35 C40 C39 117.3(2)
C35 C40 P1 118.90(18)
C39 C40 P1 123.53(19)
C46 C41 C42 118.6(2)
C46 C41 P1 124.30(19)
C42 C41 P1 117.05(19)
C43 C42 C41 121.0(3)
C43 C42 H42 119.5
C41 C42 H42 119.5
C44 C43 C42 119.9(2)
C44 C43 H43 120.1
C42 C43 H43 120.1
C43 C44 C45 119.8(2)
C43 C44 H44 120.1
C45 C44 H44 120.1
C44 C45 C46 120.2(2)
C44 C45 H45 119.9
C46 C45 H45 119.9
C41 C46 C45 120.5(2)
C41 C46 H46 119.7
C45 C46 H46 119.7
C48 C47 C52 119.0(2)
C48 C47 P1 118.22(18)
C52 C47 P1 122.76(19)
C47 C48 C49 121.1(2)
C47 C48 H48 119.4
C49 C48 H48 119.4
C50 C49 C48 119.1(2)
C50 C49 H49 120.4
C48 C49 H49 120.4
C51 C50 C49 120.5(2)
C51 C50 H50 119.8
C49 C50 H50 119.8
C50 C51 C52 120.4(2)
C50 C51 H51 119.8
C52 C51 H51 119.8
C51 C52 C47 119.8(2)
C51 C52 H52 120.1
C47 C52 H52 120.1
F2S B1S F4S 110.0(3)
F2S B1S F3S 111.8(2)
F4S B1S F3S 109.8(3)
F2S B1S F1S 107.9(3)
F4S B1S F1S 108.6(2)
F3S B1S F1S 108.7(3)
N1T C2T C3T 174.9(5)
C2U C3U H3U1 109.5
C2U C3U H3U2 109.5
H3U1 C3U H3U2 109.5
C2U C3U H3U3 109.5
H3U1 C3U H3U3 109.5
H3U2 C3U H3U3 109.5
N1U C2U C3U 177(3)

loop_
_geom_bond_atom_site_label_1
_geom_bond_atom_site_label_2
_geom_bond_distance
Cu1 N2 2.037(2)
Cu1 N1 2.0621(19)
Cu1 P1 2.2213(6)
Cu1 P2 2.2465(6)
N1 C10 1.343(3)
N1 C6 1.352(3)
C1 N2 1.341(3)
C1 C2 1.377(3)
C1 H1 0.9500
P1 C40 1.826(2)
P1 C47 1.827(2)
P1 C41 1.828(2)
O1 C35 1.402(3)
O1 C34 1.404(3)
C2 C3 1.392(3)
C2 H2 0.9500
N2 C5 1.356(3)
O2 C11 1.201(3)
P2 C23 1.818(2)
P2 C17 1.824(2)
P2 C29 1.832(2)
C3 C4 1.386(3)
C3 C11 1.494(3)
O3 C11 1.337(3)
O3 C12 1.458(3)
C4 C5 1.392(3)
C4 H4 0.9500
O4 C14 1.210(3)
C5 C6 1.480(3)
O5 C14 1.329(3)
O5 C15 1.476(4)
O5 C15' 1.502(9)
C6 C7 1.395(3)
C7 C8 1.388(3)
C7 H7 0.9500
C8 C9 1.384(3)
C8 C14 1.498(3)
C9 C10 1.382(3)
C9 H9 0.9500
C10 H10 0.9500
C12 C13 1.504(4)
C12 H12A 0.9900
C12 H12B 0.9900
C13 H13A 0.9800
C13 H13B 0.9800
C13 H13C 0.9800
C15 C16 1.501(6)
C15 H15A 0.9900
C15 H15B 0.9900
C16 H16A 0.9800
C16 H16B 0.9800
C16 H16C 0.9800
C15' C16' 1.51(2)
C15' H15C 0.9900
C15' H15D 0.9900
C16' H16D 0.9800
C16' H16E 0.9800
C16' H16F 0.9800
C17 C18 1.393(3)
C17 C22 1.394(3)
C18 C19 1.386(3)
C18 H18 0.9500
C19 C20 1.377(4)
C19 H19 0.9500
C20 C21 1.382(4)
C20 H20 0.9500
C21 C22 1.394(3)
C21 H21 0.9500
C22 H22 0.9500
C23 C24 1.390(3)
C23 C28 1.395(3)
C24 C25 1.387(4)
C24 H24 0.9500
C25 C26 1.383(4)
C25 H25 0.9500
C26 C27 1.384(4)
C26 H26 0.9500
C27 C28 1.385(3)
C27 H27 0.9500
C28 H28 0.9500
C29 C30 1.395(3)
C29 C34 1.401(3)
C30 C31 1.387(4)
C30 H30 0.9500
C31 C32 1.390(4)
C31 H31 0.9500
C32 C33 1.391(4)
C32 H32 0.9500
C33 C34 1.375(3)
C33 H33 0.9500
C35 C36 1.383(3)
C35 C40 1.396(3)
C36 C37 1.384(4)
C36 H36 0.9500
C37 C38 1.383(4)
C37 H37 0.9500
C38 C39 1.386(4)
C38 H38 0.9500
C39 C40 1.398(3)
C39 H39 0.9500
C41 C46 1.384(3)
C41 C42 1.396(3)
C42 C43 1.381(4)
C42 H42 0.9500
C43 C44 1.381(4)
C43 H43 0.9500
C44 C45 1.385(4)
C44 H44 0.9500
C45 C46 1.388(4)
C45 H45 0.9500
C46 H46 0.9500
C47 C48 1.385(3)
C47 C52 1.399(3)
C48 C49 1.391(3)
C48 H48 0.9500
C49 C50 1.384(4)
C49 H49 0.9500
C50 C51 1.379(4)
C50 H50 0.9500
C51 C52 1.387(4)
C51 H51 0.9500
C52 H52 0.9500
B1S F2S 1.374(4)
B1S F4S 1.375(4)
B1S F3S 1.377(4)
B1S F1S 1.396(4)
N1T C2T 1.176(5)
C2T C3T 1.489(8)
C3T H3T1 0.9800
C3T H3T2 0.9800
C3T H3T3 0.9800
C3U C2U 1.40(3)
C3U H3U1 0.9800
C3U H3U2 0.9800
C3U H3U3 0.9800
C2U N1U 1.15(3)
